data_4066891
loop_
_publ_author_name
'Ionkin, Alex S.'
'Marshall, William J.'
'Fish, Brian M.'
'Howe, Laurie A.'

_publ_section_title
;
 Fragmentation of an N-Substituted One-Coordinate Phosphorus
 (Phosphaalkyne): Plausible Generation of Monovalent Phosphorus
 Species&#x2020;
;
_journal_issue 18
_journal_name_full Organometallics
_journal_page_first 4154
_journal_paper_doi 10.1021/om100691g
_journal_volume 29
_journal_year 2010
_chemical_formula_sum 'C128 H220 Cs2 N4 O26 P6'
_chemical_formula_weight 2682.72
_chemical_name_systematic
; 
 ? 
;
_space_group_IT_number 2
_symmetry_cell_setting triclinic
_symmetry_space_group_name_Hall '-P 1'
_symmetry_space_group_name_H-M 'P -1'
_atom_sites_solution_hydrogens geom
_atom_sites_solution_primary direct
_atom_sites_solution_secondary difmap
_audit_creation_method SHELXL-97
_cell_angle_alpha 92.847(7)
_cell_angle_beta 91.262(7)
_cell_angle_gamma 103.893(7)
_cell_formula_units_Z 2
_cell_length_a 14.607(4)
_cell_length_b 21.454(6)
_cell_length_c 23.662(7)
_cell_measurement_reflns_used 6449
_cell_measurement_temperature 293(2)
_cell_measurement_theta_max 19.95
_cell_measurement_theta_min 2.28
_cell_volume 7185(4)
_computing_cell_refinement 'Bruker SAINT'
_computing_data_collection 'Bruker APEX2'
_computing_data_reduction 'Bruker SAINT'
_computing_molecular_graphics 'Bruker SHELXTL'
_computing_publication_material 'Bruker SHELXTL'
_computing_structure_refinement 'SHELXL-97 (Sheldrick, 2008)'
_computing_structure_solution 'SHELXS-97 (Sheldrick, 2008)'
_diffrn_ambient_temperature 293(2)
_diffrn_measured_fraction_theta_full 0.989
_diffrn_measured_fraction_theta_max 0.989
_diffrn_measurement_device_type 'Bruker APEX-II CCD'
_diffrn_measurement_method '\f and \w scans'
_diffrn_radiation_monochromator graphite
_diffrn_radiation_source 'fine-focus sealed tube'
_diffrn_radiation_type MoK\a
_diffrn_radiation_wavelength 0.71073
_diffrn_reflns_av_R_equivalents 0.0000
_diffrn_reflns_av_sigmaI/netI 0.2161
_diffrn_reflns_limit_h_max 18
_diffrn_reflns_limit_h_min -18
_diffrn_reflns_limit_k_max 26
_diffrn_reflns_limit_k_min -26
_diffrn_reflns_limit_l_max 29
_diffrn_reflns_limit_l_min 0
_diffrn_reflns_number 35862
_diffrn_reflns_theta_full 26.51
_diffrn_reflns_theta_max 26.51
_diffrn_reflns_theta_min 0.86
_exptl_absorpt_coefficient_mu 0.639
_exptl_absorpt_correction_type none
_exptl_crystal_colour gold
_exptl_crystal_density_diffrn 1.240
_exptl_crystal_density_method 'not measured'
_exptl_crystal_description irreg.block
_exptl_crystal_F_000 2848
_exptl_crystal_size_max 0.40
_exptl_crystal_size_mid 0.40
_exptl_crystal_size_min 0.33
_refine_diff_density_max 1.087
_refine_diff_density_min -2.075
_refine_diff_density_rms 0.151
_refine_ls_extinction_method none
_refine_ls_goodness_of_fit_ref 0.965
_refine_ls_hydrogen_treatment riding
_refine_ls_matrix_type full
_refine_ls_number_parameters 1496
_refine_ls_number_reflns 35875
_refine_ls_number_restraints 94
_refine_ls_restrained_S_all 0.965
_refine_ls_R_factor_all 0.1833
_refine_ls_R_factor_gt 0.0841
_refine_ls_shift/su_max 0.190
_refine_ls_shift/su_mean 0.002
_refine_ls_structure_factor_coef Fsqd
_refine_ls_weighting_details 'calc w=1/[\s^2^(Fo^2^)+(0.1000P)^2^+0.0000P] where P=(Fo^2^+2Fc^2^)/3'
_refine_ls_weighting_scheme calc
_refine_ls_wR_factor_gt 0.1986
_refine_ls_wR_factor_ref 0.2434
_reflns_number_gt 15194
_reflns_number_total 35875
_reflns_threshold_expression >2sigma(I)
_cod_data_source_file om100691g_si_001.cif
_cod_data_source_block 08138
_cod_depositor_comments
;
The following automatic conversions were performed:

'_symmetry_cell_setting' value 'Triclinic' changed to 'triclinic'
according to /home/saulius/struct/CIF-dictionaries/cif_core.dic
dictionary named 'cif_core.dic' version 2.4.1 from 2010-06-29.

Automatic conversion script
Id: cif_fix_values 1715 2011-07-08 13:25:40Z adriana 
;
_cod_original_sg_symbol_H-M P-1
_cod_database_code 4066891

loop_
_symmetry_equiv_pos_as_xyz
'x, y, z'
'-x, -y, -z'

loop_
_atom_site_label
_atom_site_type_symbol
_atom_site_fract_x
_atom_site_fract_y
_atom_site_fract_z
_atom_site_U_iso_or_equiv
_atom_site_adp_type
_atom_site_occupancy
_atom_site_symmetry_multiplicity
_atom_site_calc_flag
_atom_site_refinement_flags
_atom_site_disorder_assembly
_atom_site_disorder_group
Cs1 Cs -0.12831(4) -0.05389(3) -0.43305(3) 0.03579(18) Uani 1 1 d . . 2
P1 P -0.02450(15) -0.21544(11) -0.46267(11) 0.0325(6) Uani 1 1 d . A 1
N1 N -0.2099(5) -0.2655(3) -0.4987(3) 0.0313(18) Uani 1 1 d . A 1
C1 C -0.1279(5) -0.2175(4) -0.5043(3) 0.027(2) Uani 1 1 d . A 1
Cs2 Cs -0.13748(4) -0.06135(3) -0.06827(3) 0.03736(18) Uani 1 1 d . . 2
P2 P -0.13297(16) -0.15958(11) -0.55266(11) 0.0324(6) Uani 1 1 d . A 1
N2 N 0.1466(4) -0.1359(3) -0.4719(3) 0.0291(17) Uani 1 1 d . A 1
C2 C 0.0498(5) -0.1503(4) -0.4920(4) 0.027(2) Uani 1 1 d . A 1
P3 P 0.01011(15) -0.10463(11) -0.54259(11) 0.0331(6) Uani 1 1 d . A 1
C3 C -0.2049(5) -0.3255(4) -0.4724(4) 0.033(2) Uani 1 1 d . A 1
C4 C -0.1712(6) -0.3731(4) -0.5036(4) 0.033(2) Uani 1 1 d . A 1
C5 C -0.1570(6) -0.4250(4) -0.4733(5) 0.050(3) Uani 1 1 d . A 1
H5A H -0.1354 -0.4571 -0.4929 0.060 Uiso 1 1 calc R A 1
C6 C -0.1735(6) -0.4313(4) -0.4148(4) 0.039(2) Uani 1 1 d . A 1
C7 C -0.2135(6) -0.3854(4) -0.3886(4) 0.037(2) Uani 1 1 d . A 1
H7A H -0.2303 -0.3904 -0.3511 0.044 Uiso 1 1 calc R A 1
C8 C -0.2297(6) -0.3329(4) -0.4147(4) 0.032(2) Uani 1 1 d . A 1
C9 C -0.1520(6) -0.3758(4) -0.5670(4) 0.036(2) Uani 1 1 d . A 1
C10 C -0.2112(8) -0.3407(6) -0.6041(4) 0.065(3) Uani 1 1 d . A 1
H10U H -0.1999 -0.2965 -0.5908 0.098 Uiso 1 1 calc R A 1
H10V H -0.2770 -0.3610 -0.6017 0.098 Uiso 1 1 calc R A 1
H10W H -0.1932 -0.3432 -0.6428 0.098 Uiso 1 1 calc R A 1
C11 C -0.0453(7) -0.3451(6) -0.5767(5) 0.074(4) Uani 1 1 d . A 1
H11U H -0.0289 -0.3016 -0.5610 0.110 Uiso 1 1 calc R A 1
H11V H -0.0344 -0.3455 -0.6166 0.110 Uiso 1 1 calc R A 1
H11W H -0.0072 -0.3695 -0.5585 0.110 Uiso 1 1 calc R A 1
C12 C -0.1776(7) -0.4452(5) -0.5929(5) 0.060(3) Uani 1 1 d . A 1
H12Y H -0.1435 -0.4707 -0.5726 0.090 Uiso 1 1 calc R A 1
H12Z H -0.1611 -0.4453 -0.6319 0.090 Uiso 1 1 calc R A 1
H13A H -0.2442 -0.4630 -0.5903 0.090 Uiso 1 1 calc R A 1
C13 C -0.1534(7) -0.4882(5) -0.3866(4) 0.045(3) Uani 1 1 d . A 1
C14 C -0.0509(8) -0.4923(6) -0.3959(5) 0.079(4) Uani 1 1 d . A 1
H14A H -0.0403 -0.4948 -0.4357 0.119 Uiso 1 1 calc R A 1
H14B H -0.0402 -0.5299 -0.3792 0.119 Uiso 1 1 calc R A 1
H14C H -0.0083 -0.4547 -0.3785 0.119 Uiso 1 1 calc R A 1
C15 C -0.2174(9) -0.5498(5) -0.4106(6) 0.085(4) Uani 1 1 d . A 1
H15A H -0.2114 -0.5531 -0.4509 0.127 Uiso 1 1 calc R A 1
H15B H -0.2816 -0.5502 -0.4022 0.127 Uiso 1 1 calc R A 1
H15C H -0.2003 -0.5856 -0.3941 0.127 Uiso 1 1 calc R A 1
C16 C -0.1647(8) -0.4841(6) -0.3208(5) 0.069(4) Uani 1 1 d . A 1
H16A H -0.2280 -0.4817 -0.3128 0.103 Uiso 1 1 calc R A 1
H16B H -0.1210 -0.4465 -0.3044 0.103 Uiso 1 1 calc R A 1
H16C H -0.1522 -0.5217 -0.3050 0.103 Uiso 1 1 calc R A 1
C17 C -0.2849(6) -0.2865(5) -0.3831(4) 0.041(2) Uani 1 1 d . A 1
C18 C -0.3024(8) -0.3070(5) -0.3208(4) 0.067(3) Uani 1 1 d . A 1
H18A H -0.3356 -0.2790 -0.3016 0.100 Uiso 1 1 calc R A 1
H18B H -0.2429 -0.3038 -0.3014 0.100 Uiso 1 1 calc R A 1
H18C H -0.3394 -0.3505 -0.3213 0.100 Uiso 1 1 calc R A 1
C19 C -0.3786(6) -0.2905(5) -0.4128(5) 0.055(3) Uani 1 1 d . A 1
H19A H -0.3685 -0.2776 -0.4508 0.083 Uiso 1 1 calc R A 1
H19B H -0.4109 -0.2626 -0.3929 0.083 Uiso 1 1 calc R A 1
H19C H -0.4161 -0.3340 -0.4134 0.083 Uiso 1 1 calc R A 1
C20 C -0.2261(7) -0.2174(4) -0.3774(4) 0.052(3) Uani 1 1 d . A 1
H20A H -0.2129 -0.2017 -0.4144 0.078 Uiso 1 1 calc R A 1
H20B H -0.1678 -0.2159 -0.3572 0.078 Uiso 1 1 calc R A 1
H20C H -0.2604 -0.1911 -0.3570 0.078 Uiso 1 1 calc R A 1
C21 C 0.2157(6) -0.0830(4) -0.4929(4) 0.028(2) Uani 1 1 d . A 1
C22 C 0.2564(5) -0.0871(4) -0.5465(4) 0.030(2) Uani 1 1 d . A 1
C23 C 0.3179(6) -0.0324(4) -0.5633(4) 0.037(2) Uani 1 1 d . A 1
H23A H 0.3416 -0.0339 -0.5994 0.045 Uiso 1 1 calc R A 1
C24 C 0.3469(5) 0.0245(4) -0.5308(4) 0.028(2) Uani 1 1 d . A 1
C25 C 0.3121(5) 0.0257(4) -0.4744(4) 0.030(2) Uani 1 1 d . A 1
H25A H 0.3325 0.0625 -0.4506 0.035 Uiso 1 1 calc R A 1
C26 C 0.2480(5) -0.0276(4) -0.4549(4) 0.028(2) Uani 1 1 d . A 1
C27 C 0.2423(6) -0.1469(4) -0.5878(4) 0.036(2) Uani 1 1 d . A 1
C28 C 0.3424(6) -0.1607(5) -0.5947(4) 0.049(3) Uani 1 1 d . A 1
H28A H 0.3859 -0.1227 -0.6061 0.074 Uiso 1 1 calc R A 1
H28B H 0.3385 -0.1950 -0.6230 0.074 Uiso 1 1 calc R A 1
H28C H 0.3642 -0.1729 -0.5592 0.074 Uiso 1 1 calc R A 1
C29 C 0.1764(7) -0.2116(5) -0.5706(4) 0.051(3) Uani 1 1 d . A 1
H29A H 0.1134 -0.2064 -0.5666 0.076 Uiso 1 1 calc R A 1
H29B H 0.1991 -0.2234 -0.5352 0.076 Uiso 1 1 calc R A 1
H29C H 0.1763 -0.2448 -0.5993 0.076 Uiso 1 1 calc R A 1
C30 C 0.2086(6) -0.1315(5) -0.6461(4) 0.049(3) Uani 1 1 d . A 1
H30A H 0.1473 -0.1228 -0.6434 0.073 Uiso 1 1 calc R A 1
H30B H 0.2050 -0.1676 -0.6724 0.073 Uiso 1 1 calc R A 1
H30C H 0.2523 -0.0945 -0.6591 0.073 Uiso 1 1 calc R A 1
C31 C 0.4196(6) 0.0821(4) -0.5516(4) 0.032(2) Uani 1 1 d . A 1
C32 C 0.5133(6) 0.0637(5) -0.5570(5) 0.050(3) Uani 1 1 d . A 1
H32A H 0.5046 0.0250 -0.5807 0.074 Uiso 1 1 calc R A 1
H32B H 0.5366 0.0567 -0.5201 0.074 Uiso 1 1 calc R A 1
H32C H 0.5579 0.0978 -0.5734 0.074 Uiso 1 1 calc R A 1
C33 C 0.4319(6) 0.1453(4) -0.5137(5) 0.052(3) Uani 1 1 d . A 1
H33A H 0.4512 0.1383 -0.4760 0.078 Uiso 1 1 calc R A 1
H33B H 0.3730 0.1577 -0.5128 0.078 Uiso 1 1 calc R A 1
H33C H 0.4790 0.1788 -0.5291 0.078 Uiso 1 1 calc R A 1
C34 C 0.3888(6) 0.0977(5) -0.6109(4) 0.055(3) Uani 1 1 d . A 1
H34A H 0.3809 0.0604 -0.6363 0.083 Uiso 1 1 calc R A 1
H34B H 0.4363 0.1322 -0.6247 0.083 Uiso 1 1 calc R A 1
H34C H 0.3302 0.1104 -0.6087 0.083 Uiso 1 1 calc R A 1
C35 C 0.2189(5) -0.0219(5) -0.3927(4) 0.033(2) Uani 1 1 d . A 1
C36 C 0.2472(7) -0.0774(5) -0.3594(4) 0.048(3) Uani 1 1 d . A 1
H36A H 0.3140 -0.0730 -0.3610 0.072 Uiso 1 1 calc R A 1
H36B H 0.2146 -0.1185 -0.3765 0.072 Uiso 1 1 calc R A 1
H36C H 0.2300 -0.0743 -0.3207 0.072 Uiso 1 1 calc R A 1
C37 C 0.1124(6) -0.0282(5) -0.3896(4) 0.043(3) Uani 1 1 d . A 1
H37A H 0.0957 0.0058 -0.4093 0.065 Uiso 1 1 calc R A 1
H37B H 0.0957 -0.0253 -0.3507 0.065 Uiso 1 1 calc R A 1
H37C H 0.0791 -0.0690 -0.4069 0.065 Uiso 1 1 calc R A 1
C38 C 0.2702(6) 0.0428(5) -0.3618(4) 0.042(3) Uani 1 1 d . A 1
H38A H 0.2547 0.0776 -0.3807 0.062 Uiso 1 1 calc R A 1
H38B H 0.3371 0.0471 -0.3621 0.062 Uiso 1 1 calc R A 1
H38C H 0.2506 0.0437 -0.3234 0.062 Uiso 1 1 calc R A 1
P41 P 0.03705(15) 0.22082(12) 0.04029(11) 0.0340(6) Uani 1 1 d . B 1
N41 N -0.1364(4) 0.1408(3) 0.0291(3) 0.0326(18) Uani 1 1 d . B 1
C41 C -0.0447(5) 0.1505(4) 0.0102(4) 0.032(2) Uani 1 1 d . B 1
P42 P -0.01008(15) 0.10009(12) -0.04163(10) 0.0331(6) Uani 1 1 d . B 1
N42 N 0.2177(5) 0.2673(3) 0.0040(3) 0.0315(18) Uani 1 1 d . B 1
C42 C 0.1359(6) 0.2171(4) -0.0021(4) 0.032(2) Uani 1 1 d . B 1
P43 P 0.13209(15) 0.15246(12) -0.05018(11) 0.0333(6) Uani 1 1 d . B 1
C43 C -0.2097(6) 0.0871(5) 0.0085(4) 0.034(2) Uani 1 1 d . B 1
C44 C -0.2547(6) 0.0854(4) -0.0448(4) 0.033(2) Uani 1 1 d . B 1
C45 C -0.3229(6) 0.0284(4) -0.0618(4) 0.034(2) Uani 1 1 d . B 1
H45A H -0.3528 0.0268 -0.0971 0.040 Uiso 1 1 calc R B 1
C46 C -0.3493(5) -0.0258(4) -0.0300(4) 0.033(2) Uani 1 1 d . B 1
C47 C -0.3064(5) -0.0199(4) 0.0230(4) 0.034(2) Uani 1 1 d . B 1
H47A H -0.3236 -0.0542 0.0463 0.041 Uiso 1 1 calc R B 1
C48 C -0.2384(5) 0.0345(4) 0.0441(4) 0.026(2) Uani 1 1 d . B 1
C49 C -0.2469(6) 0.1396(5) -0.0860(4) 0.042(3) Uani 1 1 d . B 1
C50 C -0.1776(7) 0.2039(4) -0.0695(5) 0.055(3) Uani 1 1 d . B 1
H50A H -0.1148 0.1976 -0.0662 0.083 Uiso 1 1 calc R B 1
H50B H -0.1944 0.2207 -0.0339 0.083 Uiso 1 1 calc R B 1
H50C H -0.1800 0.2337 -0.0981 0.083 Uiso 1 1 calc R B 1
C51 C -0.3467(7) 0.1563(5) -0.0912(5) 0.059(3) Uani 1 1 d . B 1
H51A H -0.3942 0.1179 -0.1018 0.088 Uiso 1 1 calc R B 1
H51B H -0.3450 0.1871 -0.1195 0.088 Uiso 1 1 calc R B 1
H51C H -0.3611 0.1741 -0.0554 0.088 Uiso 1 1 calc R B 1
C52 C -0.2215(7) 0.1168(5) -0.1451(4) 0.058(3) Uani 1 1 d . B 1
H52A H -0.1612 0.1064 -0.1427 0.087 Uiso 1 1 calc R B 1
H52B H -0.2188 0.1505 -0.1707 0.087 Uiso 1 1 calc R B 1
H52C H -0.2687 0.0794 -0.1586 0.087 Uiso 1 1 calc R B 1
C53 C -0.4244(6) -0.0840(5) -0.0517(4) 0.041(3) Uani 1 1 d . B 1
C54 C -0.5210(6) -0.0699(6) -0.0555(5) 0.071(4) Uani 1 1 d . B 1
H54A H -0.5374 -0.0559 -0.0187 0.107 Uiso 1 1 calc R B 1
H54B H -0.5668 -0.1081 -0.0689 0.107 Uiso 1 1 calc R B 1
H54C H -0.5200 -0.0366 -0.0813 0.107 Uiso 1 1 calc R B 1
C55 C -0.4048(8) -0.1069(6) -0.1110(5) 0.087(5) Uani 1 1 d . B 1
H55A H -0.3445 -0.1173 -0.1108 0.131 Uiso 1 1 calc R B 1
H55B H -0.4046 -0.0735 -0.1366 0.131 Uiso 1 1 calc R B 1
H55C H -0.4530 -0.1444 -0.1231 0.131 Uiso 1 1 calc R B 1
C56 C -0.4309(9) -0.1394(5) -0.0158(5) 0.087(5) Uani 1 1 d . B 1
H56A H -0.4440 -0.1273 0.0223 0.131 Uiso 1 1 calc R B 1
H56B H -0.3723 -0.1522 -0.0159 0.131 Uiso 1 1 calc R B 1
H56C H -0.4808 -0.1747 -0.0304 0.131 Uiso 1 1 calc R B 1
C57 C -0.2034(6) 0.0390(4) 0.1068(4) 0.032(2) Uani 1 1 d . B 1
C58 C -0.2489(6) -0.0226(5) 0.1363(4) 0.043(3) Uani 1 1 d . B 1
H58A H -0.3163 -0.0288 0.1350 0.065 Uiso 1 1 calc R B 1
H58B H -0.2263 -0.0187 0.1750 0.065 Uiso 1 1 calc R B 1
H58C H -0.2326 -0.0588 0.1173 0.065 Uiso 1 1 calc R B 1
C59 C -0.0972(6) 0.0444(5) 0.1110(4) 0.047(3) Uani 1 1 d . B 1
H59A H -0.0646 0.0822 0.0930 0.071 Uiso 1 1 calc R B 1
H59B H -0.0835 0.0070 0.0924 0.071 Uiso 1 1 calc R B 1
H59C H -0.0768 0.0474 0.1501 0.071 Uiso 1 1 calc R B 1
C60 C -0.2301(6) 0.0953(5) 0.1396(4) 0.051(3) Uani 1 1 d . B 1
H60A H -0.2025 0.1347 0.1224 0.077 Uiso 1 1 calc R B 1
H60B H -0.2071 0.0978 0.1782 0.077 Uiso 1 1 calc R B 1
H60C H -0.2975 0.0887 0.1388 0.077 Uiso 1 1 calc R B 1
C61 C 0.2135(6) 0.3301(5) 0.0267(4) 0.035(2) Uani 1 1 d . B 1
C62 C 0.1740(6) 0.3715(5) -0.0055(4) 0.035(2) Uani 1 1 d . B 1
C63 C 0.1591(7) 0.4270(5) 0.0236(5) 0.052(3) Uani 1 1 d . B 1
H63A H 0.1297 0.4537 0.0039 0.063 Uiso 1 1 calc R B 1
C64 C 0.1862(7) 0.4443(5) 0.0812(5) 0.046(3) Uani 1 1 d . B 1
C65 C 0.2337(7) 0.4050(5) 0.1071(4) 0.048(3) Uani 1 1 d . B 1
H65A H 0.2566 0.4170 0.1441 0.057 Uiso 1 1 calc R B 1
C66 C 0.2506(6) 0.3481(4) 0.0824(4) 0.035(2) Uani 1 1 d . B 1
C67 C 0.1463(6) 0.3626(5) -0.0674(4) 0.042(3) Uani 1 1 d . B 1
C68 C 0.2121(8) 0.3291(6) -0.1026(4) 0.064(3) Uani 1 1 d . B 1
H68A H 0.2092 0.2873 -0.0889 0.096 Uiso 1 1 calc R B 1
H68B H 0.2758 0.3547 -0.0988 0.096 Uiso 1 1 calc R B 1
H68C H 0.1917 0.3247 -0.1417 0.096 Uiso 1 1 calc R B 1
C69 C 0.0455(7) 0.3258(6) -0.0793(4) 0.068(4) Uani 1 1 d . B 1
H69A H 0.0043 0.3456 -0.0575 0.101 Uiso 1 1 calc R B 1
H69B H 0.0381 0.2822 -0.0690 0.101 Uiso 1 1 calc R B 1
H69C H 0.0300 0.3263 -0.1189 0.101 Uiso 1 1 calc R B 1
C70 C 0.1583(8) 0.4275(5) -0.0944(5) 0.072(4) Uani 1 1 d . B 1
H70A H 0.1198 0.4520 -0.0755 0.109 Uiso 1 1 calc R B 1
H70B H 0.1393 0.4203 -0.1337 0.109 Uiso 1 1 calc R B 1
H70C H 0.2232 0.4507 -0.0908 0.109 Uiso 1 1 calc R B 1
C71 C 0.1668(9) 0.5046(6) 0.1102(5) 0.065(3) Uani 1 1 d . B 1
C72 C 0.0863(15) 0.5226(11) 0.0872(9) 0.223(14) Uani 1 1 d . B 1
H72A H 0.0788 0.5610 0.1072 0.334 Uiso 1 1 calc R B 1
H72B H 0.0311 0.4885 0.0912 0.334 Uiso 1 1 calc R B 1
H72C H 0.0950 0.5303 0.0479 0.334 Uiso 1 1 calc R B 1
C73 C 0.2521(11) 0.5576(7) 0.1053(9) 0.184(11) Uani 1 1 d . B 1
H73A H 0.2421 0.5964 0.1232 0.277 Uiso 1 1 calc R B 1
H73B H 0.2643 0.5640 0.0660 0.277 Uiso 1 1 calc R B 1
H73C H 0.3052 0.5468 0.1234 0.277 Uiso 1 1 calc R B 1
C74 C 0.1561(17) 0.4965(9) 0.1718(7) 0.208(12) Uani 1 1 d . B 1
H74A H 0.1444 0.5349 0.1897 0.312 Uiso 1 1 calc R B 1
H74B H 0.2129 0.4887 0.1879 0.312 Uiso 1 1 calc R B 1
H74C H 0.1040 0.4607 0.1776 0.312 Uiso 1 1 calc R B 1
C75 C 0.3120(6) 0.3109(5) 0.1150(4) 0.044(3) Uani 1 1 d . B 1
C76 C 0.2564(7) 0.2429(5) 0.1289(5) 0.065(3) Uani 1 1 d . B 1
H76A H 0.2320 0.2186 0.0945 0.098 Uiso 1 1 calc R B 1
H76B H 0.2051 0.2464 0.1526 0.098 Uiso 1 1 calc R B 1
H76C H 0.2975 0.2217 0.1484 0.098 Uiso 1 1 calc R B 1
C77 C 0.3987(6) 0.3069(5) 0.0806(5) 0.057(3) Uani 1 1 d . B 1
H77A H 0.3783 0.2854 0.0444 0.086 Uiso 1 1 calc R B 1
H77B H 0.4360 0.2833 0.1006 0.086 Uiso 1 1 calc R B 1
H77C H 0.4358 0.3495 0.0754 0.086 Uiso 1 1 calc R B 1
C78 C 0.3492(8) 0.3471(5) 0.1736(5) 0.067(4) Uani 1 1 d . B 1
H78A H 0.3847 0.3899 0.1675 0.101 Uiso 1 1 calc R B 1
H78B H 0.3891 0.3243 0.1925 0.101 Uiso 1 1 calc R B 1
H78C H 0.2967 0.3490 0.1967 0.101 Uiso 1 1 calc R B 1
O80 O -0.4802(6) -0.2746(5) 0.1768(4) 0.098(3) Uani 1 1 d D C 1
C80 C -0.3828(9) -0.2409(7) 0.1733(6) 0.110(5) Uani 1 1 d D C 1
H80A H -0.3432 -0.2712 0.1752 0.132 Uiso 1 1 calc R C 1
H80B H -0.3653 -0.2098 0.2052 0.132 Uiso 1 1 calc R C 1
O81 O -0.3897(5) -0.2535(4) 0.0748(3) 0.064(2) Uani 1 1 d D C 1
C81 C -0.3667(8) -0.2080(6) 0.1211(5) 0.086(5) Uani 1 1 d D C 1
H81A H -0.4055 -0.1772 0.1192 0.103 Uiso 1 1 calc R C 1
H81B H -0.3011 -0.1848 0.1200 0.103 Uiso 1 1 calc R C 1
O82 O 0.4615(8) -0.0492(5) 0.3025(4) 0.122(4) Uani 1 1 d D D 1
C82 C -0.4851(8) -0.2872(6) 0.0757(6) 0.081(4) Uani 1 1 d D C 1
H82A H -0.4995 -0.3191 0.0442 0.097 Uiso 1 1 calc R C 1
H82B H -0.5252 -0.2576 0.0715 0.097 Uiso 1 1 calc R C 1
O83 O 0.5100(7) -0.0623(5) 0.1914(4) 0.117(4) Uani 1 1 d D D 1
C83 C -0.5038(10) -0.3183(6) 0.1279(7) 0.111(6) Uani 1 1 d D C 1
H83A H -0.4679 -0.3508 0.1299 0.133 Uiso 1 1 calc R C 1
H83B H -0.5702 -0.3399 0.1282 0.133 Uiso 1 1 calc R C 1
O84 O 0.0718(9) 0.2185(4) -0.2403(5) 0.138(4) Uani 1 1 d D E 1
C84 C 0.4799(11) 0.0011(5) 0.2650(8) 0.145(8) Uani 1 1 d D D 1
H84A H 0.4227 0.0012 0.2435 0.174 Uiso 1 1 calc R D 1
H84B H 0.5004 0.0420 0.2864 0.174 Uiso 1 1 calc R D 1
O85 O 0.0757(8) 0.0894(4) -0.2526(5) 0.116(3) Uani 1 1 d D E 1
C85 C 0.5503(9) -0.0071(6) 0.2280(5) 0.106(5) Uani 1 1 d D D 1
H85A H 0.6047 -0.0136 0.2490 0.127 Uiso 1 1 calc R D 1
H85B H 0.5704 0.0306 0.2061 0.127 Uiso 1 1 calc R D 1
O86 O -0.1241(7) -0.0567(5) -0.3060(3) 0.100(3) Uani 1 1 d . F 1
C86 C 0.5001(12) -0.1131(6) 0.2282(6) 0.134(7) Uani 1 1 d D D 1
H86A H 0.5590 -0.1105 0.2489 0.161 Uiso 1 1 calc R D 1
H86B H 0.4821 -0.1543 0.2069 0.161 Uiso 1 1 calc R D 1
O87 O -0.1687(6) -0.0837(4) -0.1947(3) 0.082(3) Uani 1 1 d . F 1
C87 C 0.4280(10) -0.1060(5) 0.2661(6) 0.114(6) Uani 1 1 d D D 1
H87A H 0.3721 -0.1027 0.2447 0.137 Uiso 1 1 calc R D 1
H87B H 0.4112 -0.1434 0.2886 0.137 Uiso 1 1 calc R D 1
O88 O -0.3852(4) -0.2654(4) -0.5738(3) 0.058(2) Uani 1 1 d . G 1
C88 C 0.0732(13) 0.1917(7) -0.2926(5) 0.122(6) Uani 1 1 d D E 1
H88A H 0.1177 0.2215 -0.3143 0.147 Uiso 1 1 calc R E 1
H88B H 0.0112 0.1862 -0.3106 0.147 Uiso 1 1 calc R E 1
O89 O -0.5326(6) -0.2781(5) -0.6552(4) 0.081(3) Uani 1 1 d . G 1
C89 C 0.0973(15) 0.1317(8) -0.2961(6) 0.158(8) Uani 1 1 d D E 1
H89A H 0.0677 0.1089 -0.3307 0.190 Uiso 1 1 calc R E 1
H89B H 0.1650 0.1404 -0.3008 0.190 Uiso 1 1 calc R E 1
O90 O 0.2523(7) 0.6191(6) -0.0597(6) 0.139(5) Uani 1 1 d . H 1
C90 C 0.0755(12) 0.1176(6) -0.2009(5) 0.108(6) Uani 1 1 d D E 1
H90A H 0.1374 0.1223 -0.1831 0.129 Uiso 1 1 calc R E 1
H90B H 0.0307 0.0885 -0.1788 0.129 Uiso 1 1 calc R E 1
O91 O 0.2004(6) 0.7338(4) -0.0743(3) 0.073(2) Uani 1 1 d . H 1
C91 C 0.0534(12) 0.1782(7) -0.1972(5) 0.116(6) Uani 1 1 d D E 1
H91A H -0.0136 0.1706 -0.1906 0.140 Uiso 1 1 calc R E 1
H91B H 0.0862 0.2014 -0.1635 0.140 Uiso 1 1 calc R E 1
O92 O 0.2320(6) 0.7512(4) 0.2327(4) 0.099(3) Uani 1 1 d . I 1
C92 C -0.1722(10) -0.0163(6) -0.2697(6) 0.093(4) Uani 1 1 d . F 1
H92A H -0.1257 0.0185 -0.2501 0.111 Uiso 1 1 calc R F 1
H92B H -0.2133 0.0022 -0.2929 0.111 Uiso 1 1 calc R F 1
O93 O 0.1496(6) 0.6314(4) 0.2721(4) 0.100(3) Uani 1 1 d . I 1
C93 C -0.2262(9) -0.0565(7) -0.2294(6) 0.085(4) Uani 1 1 d . F 1
H93A H -0.2591 -0.0312 -0.2060 0.102 Uiso 1 1 calc R F 1
H93B H -0.2732 -0.0906 -0.2495 0.102 Uiso 1 1 calc R F 1
O94 O 0.4092(7) -0.2281(6) 0.8049(4) 0.117(4) Uani 1 1 d . J 1
C94 C -0.1187(9) -0.1227(6) -0.2278(5) 0.077(4) Uani 1 1 d . F 1
H94A H -0.1629 -0.1588 -0.2473 0.093 Uiso 1 1 calc R F 1
H94B H -0.0768 -0.1393 -0.2034 0.093 Uiso 1 1 calc R F 1
O95 O 0.4220(7) -0.1865(6) 0.6984(4) 0.131(4) Uani 1 1 d . J 1
C95 C -0.0647(9) -0.0812(6) -0.2685(5) 0.082(4) Uani 1 1 d . F 1
H95A H -0.0209 -0.0455 -0.2482 0.099 Uiso 1 1 calc R F 1
H95B H -0.0281 -0.1053 -0.2905 0.099 Uiso 1 1 calc R F 1
O96 O -0.2170(6) 0.2593(4) 0.4270(3) 0.073(2) Uani 1 1 d . K 1
C96 C -0.4677(9) -0.3167(7) -0.5774(6) 0.096(5) Uani 1 1 d . G 1
H96A H -0.4543 -0.3524 -0.5997 0.115 Uiso 1 1 calc R G 1
H96B H -0.4816 -0.3310 -0.5395 0.115 Uiso 1 1 calc R G 1
O97 O -0.2718(7) 0.3774(5) 0.4355(5) 0.114(4) Uani 1 1 d . K 1
C97 C -0.5481(9) -0.3024(7) -0.6009(7) 0.096(5) Uani 1 1 d . G 1
H97A H -0.5674 -0.2708 -0.5760 0.115 Uiso 1 1 calc R G 1
H97B H -0.5991 -0.3410 -0.6036 0.115 Uiso 1 1 calc R G 1
O98 O -0.0820(8) 0.2106(5) 0.2450(5) 0.133(4) Uani 1 1 d . L 1
C98 C -0.4495(9) -0.2269(8) -0.6539(7) 0.103(5) Uani 1 1 d . G 1
H98A H -0.4347 -0.2162 -0.6925 0.124 Uiso 1 1 calc R G 1
H98B H -0.4629 -0.1894 -0.6345 0.124 Uiso 1 1 calc R G 1
O99 O 0.0462(7) 0.3278(6) 0.2605(6) 0.136(4) Uani 1 1 d . L 1
C99 C -0.3729(8) -0.2394(7) -0.6286(5) 0.075(4) Uani 1 1 d . G 1
H99A H -0.3239 -0.1998 -0.6250 0.089 Uiso 1 1 calc R G 1
H99B H -0.3503 -0.2694 -0.6534 0.089 Uiso 1 1 calc R G 1
O100 O -0.196(2) 0.5172(10) 0.2281(11) 0.328(18) Uani 1 1 d D M 1
C100 C 0.3135(13) 0.6784(12) -0.0609(17) 0.36(3) Uani 1 1 d . H 1
H10A H 0.3415 0.6879 -0.0230 0.426 Uiso 1 1 calc R H 1
H10B H 0.3638 0.6723 -0.0851 0.426 Uiso 1 1 calc R H 1
O101 O -0.1988(11) 0.3918(5) 0.2423(7) 0.173(6) Uani 1 1 d D M 1
C101 C 0.2948(10) 0.7275(7) -0.0747(8) 0.111(6) Uani 1 1 d . H 1
H10C H 0.3166 0.7347 -0.1128 0.134 Uiso 1 1 calc R H 1
H10D H 0.3324 0.7623 -0.0503 0.134 Uiso 1 1 calc R H 1
O102 O -0.4923(6) -0.4413(4) 0.5301(5) 0.103(3) Uani 1 1 d . N 1
C102 C 0.1417(10) 0.6764(7) -0.0765(12) 0.191(13) Uani 1 1 d . H 1
H10E H 0.0837 0.6819 -0.0601 0.230 Uiso 1 1 calc R H 1
H10F H 0.1271 0.6641 -0.1163 0.230 Uiso 1 1 calc R H 1
O103 O -0.5223(8) -0.4453(5) 0.0234(6) 0.135(5) Uani 1 1 d . . 1
C103 C 0.1607(10) 0.6281(10) -0.0543(12) 0.223(15) Uani 1 1 d . H 1
H10G H 0.1166 0.5898 -0.0705 0.267 Uiso 1 1 calc R H 1
H10H H 0.1487 0.6312 -0.0142 0.267 Uiso 1 1 calc R H 1
O104 O -0.5515(14) 0.5593(8) 0.3184(8) 0.238(9) Uani 1 1 d D O 1
C104 C 0.1322(9) 0.7157(7) 0.2207(6) 0.087(4) Uani 1 1 d . I 1
H10I H 0.0935 0.7463 0.2167 0.105 Uiso 1 1 calc R I 1
H10J H 0.1278 0.6904 0.1852 0.105 Uiso 1 1 calc R I 1
O105 O -0.4668(15) 0.5007(12) 0.2379(9) 0.248(10) Uani 1 1 d D O 1
C105 C 0.0978(8) 0.6750(6) 0.2641(6) 0.078(4) Uani 1 1 d . I 1
H10K H 0.0984 0.7008 0.2991 0.094 Uiso 1 1 calc R I 1
H10L H 0.0329 0.6525 0.2548 0.094 Uiso 1 1 calc R I 1
C106 C 0.2484(8) 0.6633(6) 0.2830(6) 0.087(4) Uani 1 1 d . I 1
H10M H 0.2554 0.6880 0.3190 0.105 Uiso 1 1 calc R I 1
H10N H 0.2848 0.6312 0.2858 0.105 Uiso 1 1 calc R I 1
C107 C 0.2844(7) 0.7050(5) 0.2395(6) 0.069(3) Uani 1 1 d . I 1
H10O H 0.3497 0.7265 0.2489 0.083 Uiso 1 1 calc R I 1
H10P H 0.2826 0.6798 0.2042 0.083 Uiso 1 1 calc R I 1
C108 C 0.4795(9) -0.2419(10) 0.7675(7) 0.142(8) Uani 1 1 d . J 1
H10Q H 0.5360 -0.2439 0.7889 0.170 Uiso 1 1 calc R J 1
H10R H 0.4556 -0.2828 0.7464 0.170 Uiso 1 1 calc R J 1
C109 C 0.4982(8) -0.1944(9) 0.7327(8) 0.131(7) Uani 1 1 d . J 1
H10S H 0.5476 -0.2012 0.7082 0.157 Uiso 1 1 calc R J 1
H10T H 0.5232 -0.1546 0.7551 0.157 Uiso 1 1 calc R J 1
C110 C 0.3445(9) -0.1830(8) 0.7319(8) 0.127(7) Uani 1 1 d . J 1
H11A H 0.3560 -0.1404 0.7504 0.153 Uiso 1 1 calc R J 1
H11B H 0.2886 -0.1890 0.7073 0.153 Uiso 1 1 calc R J 1
C111 C 0.3273(10) -0.2273(10) 0.7720(9) 0.149(8) Uani 1 1 d . J 1
H11C H 0.3022 -0.2696 0.7536 0.179 Uiso 1 1 calc R J 1
H11D H 0.2797 -0.2180 0.7968 0.179 Uiso 1 1 calc R J 1
C112 C -0.3092(13) 0.2602(10) 0.4264(9) 0.149(9) Uani 1 1 d . K 1
H11E H -0.3335 0.2489 0.4634 0.179 Uiso 1 1 calc R K 1
H11F H -0.3428 0.2269 0.3991 0.179 Uiso 1 1 calc R K 1
C113 C -0.3302(12) 0.3175(11) 0.4137(13) 0.223(15) Uani 1 1 d . K 1
H11G H -0.3937 0.3157 0.4260 0.267 Uiso 1 1 calc R K 1
H11H H -0.3323 0.3187 0.3727 0.267 Uiso 1 1 calc R K 1
C114 C -0.1799(10) 0.3741(7) 0.4305(9) 0.136(8) Uani 1 1 d . K 1
H11I H -0.1623 0.3829 0.3919 0.163 Uiso 1 1 calc R K 1
H11J H -0.1409 0.4082 0.4550 0.163 Uiso 1 1 calc R K 1
C115 C -0.1584(9) 0.3182(7) 0.4429(7) 0.107(5) Uani 1 1 d . K 1
H11K H -0.1490 0.3194 0.4837 0.128 Uiso 1 1 calc R K 1
H11L H -0.0977 0.3188 0.4268 0.128 Uiso 1 1 calc R K 1
C116 C -0.0705(10) 0.2404(8) 0.2991(7) 0.120(6) Uani 1 1 d . L 1
H11M H -0.0688 0.2084 0.3263 0.144 Uiso 1 1 calc R L 1
H11N H -0.1249 0.2576 0.3067 0.144 Uiso 1 1 calc R L 1
C117 C 0.0115(10) 0.2905(7) 0.3073(7) 0.102(5) Uani 1 1 d . L 1
H11O H 0.0616 0.2719 0.3209 0.122 Uiso 1 1 calc R L 1
H11P H 0.0000 0.3197 0.3373 0.122 Uiso 1 1 calc R L 1
C118 C 0.0305(11) 0.2964(7) 0.2100(7) 0.109(6) Uani 1 1 d . L 1
H11Q H 0.0844 0.2786 0.2027 0.131 Uiso 1 1 calc R L 1
H11R H 0.0302 0.3281 0.1822 0.131 Uiso 1 1 calc R L 1
C119 C -0.0516(10) 0.2462(7) 0.1991(6) 0.107(6) Uani 1 1 d . L 1
H11S H -0.1021 0.2646 0.1859 0.129 Uiso 1 1 calc R L 1
H11T H -0.0393 0.2175 0.1688 0.129 Uiso 1 1 calc R L 1
C120 C -0.108(2) 0.5070(11) 0.2356(12) 0.25(2) Uani 1 1 d D M 1
H12A H -0.0700 0.5409 0.2606 0.299 Uiso 1 1 calc R M 1
H12B H -0.0779 0.5074 0.1995 0.299 Uiso 1 1 calc R M 1
C121 C -0.1163(13) 0.4464(12) 0.2594(9) 0.234(16) Uani 1 1 d D M 1
H12C H -0.0595 0.4324 0.2509 0.280 Uiso 1 1 calc R M 1
H12D H -0.1165 0.4534 0.3002 0.280 Uiso 1 1 calc R M 1
C122 C -0.2782(12) 0.4193(11) 0.2389(12) 0.277(19) Uani 1 1 d D M 1
H12E H -0.2841 0.4444 0.2733 0.333 Uiso 1 1 calc R M 1
H12F H -0.3364 0.3868 0.2308 0.333 Uiso 1 1 calc R M 1
C123 C -0.2525(19) 0.460(2) 0.192(2) 1.08(13) Uani 1 1 d D M 1
H12G H -0.3067 0.4686 0.1723 1.298 Uiso 1 1 calc R M 1
H12H H -0.2143 0.4425 0.1649 1.298 Uiso 1 1 calc R M 1
C124 C -0.4151(8) -0.4594(8) 0.5030(8) 0.122(7) Uani 1 1 d . . 1
H12I H -0.4104 -0.4438 0.4651 0.146 Uiso 1 1 calc R . 1
H12J H -0.3569 -0.4390 0.5239 0.146 Uiso 1 1 calc R . 1
C125 C -0.5748(9) -0.4751(8) 0.5005(9) 0.138(8) Uani 1 1 d . . 1
H12K H -0.6288 -0.4656 0.5190 0.165 Uiso 1 1 calc R . 1
H12L H -0.5744 -0.4600 0.4625 0.165 Uiso 1 1 calc R . 1
C126 C -0.5850(10) -0.4874(9) -0.0092(10) 0.155(9) Uani 1 1 d . P 1
H12M H -0.6262 -0.4653 -0.0285 0.187 Uiso 1 1 calc R P 1
H12N H -0.6235 -0.5187 0.0141 0.187 Uiso 1 1 calc R P 1
C127 C -0.5392(15) -0.5204(12) -0.0509(9) 0.180(10) Uani 1 1 d . . 1
H12O H -0.5866 -0.5506 -0.0744 0.216 Uiso 1 1 calc R . 1
H12P H -0.5024 -0.4894 -0.0751 0.216 Uiso 1 1 calc R . 1
C128 C -0.5507(18) 0.4976(11) 0.3147(11) 0.257(16) Uani 1 1 d D O 1
H12Q H -0.6037 0.4754 0.2900 0.309 Uiso 1 1 calc R O 1
H12R H -0.5624 0.4812 0.3520 0.309 Uiso 1 1 calc R O 1
C129 C -0.4702(19) 0.4801(13) 0.2950(15) 0.271(19) Uani 1 1 d D O 1
H12S H -0.4769 0.4340 0.2957 0.325 Uiso 1 1 calc R O 1
H12T H -0.4142 0.5022 0.3173 0.325 Uiso 1 1 calc R O 1
C130 C -0.4258(18) 0.5748(11) 0.2584(18) 0.35(3) Uani 1 1 d D O 1
H13B H -0.3961 0.5818 0.2960 0.419 Uiso 1 1 calc R O 1
H13C H -0.3876 0.6007 0.2311 0.419 Uiso 1 1 calc R O 1
C131 C -0.5225(19) 0.5760(14) 0.2564(14) 0.271(18) Uani 1 1 d D O 1
H13D H -0.5585 0.5441 0.2287 0.325 Uiso 1 1 calc R O 1
H13E H -0.5307 0.6181 0.2478 0.325 Uiso 1 1 calc R O 1

loop_
_atom_site_aniso_label
_atom_site_aniso_U_11
_atom_site_aniso_U_22
_atom_site_aniso_U_33
_atom_site_aniso_U_23
_atom_site_aniso_U_13
_atom_site_aniso_U_12
Cs1 0.0279(3) 0.0398(4) 0.0397(4) 0.0051(3) 0.0078(3) 0.0071(3)
P1 0.0252(12) 0.0301(14) 0.0407(16) 0.0064(12) 0.0060(11) 0.0024(10)
N1 0.028(4) 0.021(4) 0.040(5) 0.006(3) 0.007(3) -0.004(3)
C1 0.023(4) 0.032(5) 0.028(5) 0.005(4) 0.010(4) 0.006(4)
Cs2 0.0290(3) 0.0449(4) 0.0378(4) -0.0026(3) 0.0032(3) 0.0089(3)
P2 0.0295(12) 0.0288(14) 0.0371(16) 0.0042(11) 0.0052(11) 0.0028(10)
N2 0.019(3) 0.030(4) 0.039(5) -0.001(3) 0.006(3) 0.008(3)
C2 0.024(4) 0.023(5) 0.035(6) 0.002(4) 0.004(4) 0.007(4)
P3 0.0274(12) 0.0316(14) 0.0400(16) 0.0067(12) 0.0082(11) 0.0051(11)
C3 0.020(4) 0.024(5) 0.053(7) -0.003(5) 0.000(4) 0.003(4)
C4 0.025(4) 0.031(5) 0.043(6) 0.005(5) 0.003(4) 0.003(4)
C5 0.039(6) 0.022(5) 0.091(10) -0.004(6) 0.010(6) 0.013(4)
C6 0.048(6) 0.022(5) 0.048(7) 0.009(5) 0.005(5) 0.010(4)
C7 0.035(5) 0.038(6) 0.041(6) 0.012(5) 0.008(4) 0.011(4)
C8 0.026(4) 0.026(5) 0.046(7) 0.006(5) 0.007(4) 0.007(4)
C9 0.030(5) 0.034(6) 0.040(6) -0.015(5) -0.002(4) 0.006(4)
C10 0.106(9) 0.074(8) 0.031(7) -0.004(6) 0.009(6) 0.051(7)
C11 0.063(7) 0.082(9) 0.063(9) -0.015(7) 0.025(6) -0.006(7)
C12 0.064(7) 0.047(7) 0.068(8) -0.016(6) 0.015(6) 0.013(6)
C13 0.059(6) 0.031(6) 0.052(7) 0.007(5) 0.001(5) 0.023(5)
C14 0.071(8) 0.099(10) 0.088(10) 0.041(8) 0.022(7) 0.053(8)
C15 0.117(11) 0.044(7) 0.091(11) 0.021(7) 0.001(9) 0.010(7)
C16 0.072(8) 0.063(8) 0.082(10) 0.017(7) 0.004(7) 0.032(7)
C17 0.040(5) 0.041(6) 0.048(7) 0.015(5) 0.021(5) 0.019(5)
C18 0.078(8) 0.077(9) 0.058(8) 0.022(7) 0.045(6) 0.034(7)
C19 0.026(5) 0.065(7) 0.078(9) 0.004(6) 0.005(5) 0.016(5)
C20 0.064(7) 0.039(6) 0.056(7) -0.010(5) 0.023(6) 0.019(5)
C21 0.026(4) 0.027(5) 0.030(5) 0.001(4) 0.010(4) 0.005(4)
C22 0.023(4) 0.036(6) 0.028(6) 0.001(4) 0.007(4) 0.003(4)
C23 0.030(5) 0.040(6) 0.049(7) -0.001(5) 0.013(4) 0.021(4)
C24 0.014(4) 0.030(5) 0.043(6) 0.010(4) 0.007(4) 0.009(4)
C25 0.016(4) 0.030(5) 0.045(6) 0.005(4) 0.007(4) 0.010(4)
C26 0.022(4) 0.044(6) 0.025(5) 0.006(4) 0.005(4) 0.020(4)
C27 0.026(5) 0.035(6) 0.048(7) -0.012(5) 0.006(4) 0.011(4)
C28 0.042(6) 0.048(7) 0.061(8) -0.001(6) 0.010(5) 0.018(5)
C29 0.047(6) 0.045(7) 0.060(8) -0.011(6) 0.005(5) 0.016(5)
C30 0.027(5) 0.071(8) 0.050(7) -0.003(6) 0.010(5) 0.015(5)
C31 0.032(5) 0.026(5) 0.039(6) 0.008(4) 0.010(4) 0.004(4)
C32 0.031(5) 0.039(6) 0.083(9) 0.013(6) 0.015(5) 0.014(5)
C33 0.036(5) 0.030(6) 0.087(9) 0.010(6) 0.034(5) -0.002(5)
C34 0.035(6) 0.070(8) 0.060(8) 0.017(6) 0.012(5) 0.009(5)
C35 0.021(4) 0.056(7) 0.024(5) 0.001(5) 0.010(4) 0.012(4)
C36 0.050(6) 0.058(7) 0.033(6) 0.011(5) 0.014(5) 0.004(6)
C37 0.043(6) 0.048(6) 0.041(6) -0.009(5) 0.003(5) 0.015(5)
C38 0.039(5) 0.054(7) 0.027(6) -0.012(5) 0.002(4) 0.005(5)
P41 0.0241(11) 0.0352(14) 0.0412(16) -0.0052(12) 0.0067(11) 0.0053(10)
N41 0.021(4) 0.043(5) 0.031(5) -0.001(4) 0.003(3) 0.003(3)
C41 0.022(4) 0.040(6) 0.034(6) -0.009(4) 0.003(4) 0.008(4)
P42 0.0252(12) 0.0371(15) 0.0353(16) -0.0050(12) 0.0043(10) 0.0050(11)
N42 0.026(4) 0.027(4) 0.040(5) -0.008(4) 0.004(3) 0.006(3)
C42 0.027(5) 0.029(5) 0.042(6) -0.001(4) 0.002(4) 0.012(4)
P43 0.0285(12) 0.0355(14) 0.0353(15) -0.0028(12) 0.0083(11) 0.0066(10)
C43 0.024(5) 0.046(6) 0.040(6) 0.007(5) 0.011(4) 0.020(4)
C44 0.033(5) 0.026(5) 0.044(7) -0.003(5) 0.010(4) 0.015(4)
C45 0.025(5) 0.037(6) 0.037(6) -0.009(5) 0.005(4) 0.005(4)
C46 0.018(4) 0.036(6) 0.043(6) -0.005(5) 0.006(4) 0.004(4)
C47 0.017(4) 0.025(5) 0.061(7) 0.009(5) 0.019(4) 0.003(4)
C48 0.019(4) 0.025(5) 0.035(6) 0.005(4) 0.008(4) 0.008(4)
C49 0.037(5) 0.043(6) 0.042(7) 0.002(5) -0.016(5) 0.001(5)
C50 0.057(7) 0.022(5) 0.084(9) -0.005(5) -0.011(6) 0.006(5)
C51 0.045(6) 0.054(7) 0.078(9) 0.006(6) -0.014(6) 0.015(5)
C52 0.056(7) 0.077(9) 0.035(7) 0.021(6) 0.009(5) 0.001(6)
C53 0.023(5) 0.048(6) 0.049(7) -0.013(5) 0.000(4) 0.004(4)
C54 0.029(6) 0.065(8) 0.114(11) -0.009(7) 0.002(6) 0.001(6)
C55 0.056(8) 0.090(11) 0.102(11) -0.048(8) 0.009(7) 0.000(7)
C56 0.092(10) 0.054(8) 0.091(11) 0.024(8) -0.019(8) -0.034(7)
C57 0.028(5) 0.030(5) 0.040(6) -0.007(4) 0.007(4) 0.010(4)
C58 0.041(6) 0.045(6) 0.045(7) 0.008(5) 0.015(5) 0.011(5)
C59 0.024(5) 0.079(8) 0.042(7) 0.020(6) 0.002(4) 0.015(5)
C60 0.030(5) 0.081(9) 0.050(7) 0.002(6) 0.016(5) 0.025(5)
C61 0.022(4) 0.044(6) 0.036(6) -0.005(5) 0.005(4) 0.004(4)
C62 0.028(5) 0.037(6) 0.044(7) -0.002(5) 0.009(4) 0.014(4)
C63 0.040(6) 0.055(7) 0.063(8) 0.015(6) 0.000(5) 0.013(5)
C64 0.050(6) 0.041(6) 0.051(8) 0.000(6) 0.017(5) 0.015(5)
C65 0.050(6) 0.041(6) 0.048(7) -0.012(5) 0.000(5) 0.008(5)
C66 0.028(5) 0.033(5) 0.043(6) -0.003(5) 0.002(4) 0.005(4)
C67 0.038(5) 0.041(6) 0.047(7) 0.009(5) 0.003(5) 0.009(5)
C68 0.078(8) 0.075(8) 0.049(8) 0.010(6) 0.004(6) 0.036(7)
C69 0.061(7) 0.088(9) 0.042(7) 0.020(6) -0.010(6) -0.008(7)
C70 0.091(9) 0.065(8) 0.062(9) 0.020(7) -0.003(7) 0.020(7)
C71 0.095(9) 0.050(7) 0.054(8) -0.018(6) 0.012(7) 0.029(7)
C72 0.26(3) 0.26(3) 0.22(2) -0.13(2) -0.11(2) 0.24(2)
C73 0.114(13) 0.060(10) 0.36(3) -0.117(15) 0.075(16) -0.006(10)
C74 0.43(4) 0.18(2) 0.096(14) 0.026(13) 0.120(19) 0.21(2)
C75 0.037(5) 0.034(6) 0.063(8) 0.002(5) -0.002(5) 0.013(5)
C76 0.053(7) 0.063(8) 0.083(10) 0.007(7) -0.024(6) 0.024(6)
C77 0.034(5) 0.069(8) 0.071(8) 0.001(6) 0.004(5) 0.017(5)
C78 0.083(8) 0.058(8) 0.064(9) -0.021(6) -0.034(7) 0.033(7)
O80 0.090(7) 0.090(7) 0.110(8) 0.025(6) 0.065(6) 0.006(6)
C80 0.067(9) 0.115(14) 0.147(16) 0.000(12) 0.020(10) 0.023(9)
O81 0.051(5) 0.069(5) 0.070(6) 0.006(5) 0.028(4) 0.011(4)
C81 0.095(10) 0.058(8) 0.090(11) -0.008(8) 0.062(8) -0.015(7)
O82 0.161(10) 0.099(8) 0.091(8) -0.030(7) 0.045(7) 0.006(7)
C82 0.054(8) 0.093(11) 0.089(11) -0.008(9) 0.010(7) 0.007(7)
O83 0.107(8) 0.151(10) 0.063(7) -0.040(7) 0.020(6) -0.017(7)
C83 0.087(11) 0.055(10) 0.180(19) -0.018(11) 0.049(11) -0.002(8)
O84 0.274(14) 0.094(7) 0.071(8) 0.002(7) 0.026(9) 0.091(8)
C84 0.163(15) 0.046(8) 0.24(2) 0.047(12) 0.093(16) 0.033(10)
O85 0.208(11) 0.095(7) 0.072(7) 0.000(7) 0.019(8) 0.087(7)
C85 0.083(9) 0.155(15) 0.058(10) -0.013(9) 0.039(8) -0.012(9)
O86 0.139(8) 0.110(8) 0.028(5) 0.016(5) -0.009(6) -0.019(7)
C86 0.27(2) 0.081(10) 0.088(12) 0.026(10) 0.088(14) 0.105(13)
O87 0.119(7) 0.086(6) 0.044(5) 0.009(5) 0.012(5) 0.032(6)
C87 0.151(13) 0.056(8) 0.108(13) -0.028(9) 0.061(11) -0.025(9)
O88 0.038(4) 0.074(5) 0.060(5) 0.000(4) -0.002(4) 0.008(4)
C88 0.25(2) 0.103(12) 0.034(9) 0.008(9) 0.016(11) 0.072(13)
O89 0.066(6) 0.109(8) 0.068(6) 0.020(6) -0.013(5) 0.018(5)
C89 0.29(3) 0.155(17) 0.084(13) 0.031(13) 0.081(15) 0.157(18)
O90 0.077(7) 0.105(9) 0.257(15) 0.065(9) 0.009(8) 0.055(7)
C90 0.229(19) 0.074(10) 0.044(9) 0.004(8) 0.018(10) 0.082(11)
O91 0.082(6) 0.070(6) 0.072(6) 0.011(5) 0.017(5) 0.026(5)
C91 0.225(19) 0.126(14) 0.031(8) 0.023(9) 0.043(10) 0.098(14)
O92 0.077(6) 0.081(6) 0.135(9) 0.037(6) 0.001(6) 0.003(5)
C92 0.143(13) 0.087(10) 0.058(10) 0.018(9) -0.006(9) 0.043(10)
O93 0.098(7) 0.071(6) 0.137(9) 0.033(6) 0.002(6) 0.024(6)
C93 0.095(10) 0.103(11) 0.065(10) 0.025(9) 0.000(8) 0.036(9)
O94 0.083(7) 0.192(12) 0.077(7) 0.011(7) 0.004(6) 0.035(7)
C94 0.124(11) 0.063(8) 0.056(9) 0.012(7) 0.010(8) 0.040(8)
O95 0.068(6) 0.210(13) 0.106(9) 0.081(8) 0.005(6) 0.001(7)
C95 0.088(9) 0.103(11) 0.049(9) 0.019(8) 0.010(8) 0.007(8)
O96 0.075(6) 0.048(5) 0.084(6) -0.004(4) -0.004(5) -0.006(5)
C96 0.088(10) 0.087(11) 0.109(13) 0.031(9) -0.008(9) 0.009(9)
O97 0.074(7) 0.106(8) 0.179(11) 0.009(8) 0.041(7) 0.053(6)
C97 0.064(9) 0.097(11) 0.130(15) 0.049(11) -0.003(9) 0.018(8)
O98 0.174(10) 0.099(7) 0.080(8) -0.012(7) 0.016(7) -0.057(7)
C98 0.068(9) 0.120(14) 0.121(14) 0.060(11) 0.009(9) 0.010(10)
O99 0.112(8) 0.147(10) 0.118(11) 0.006(9) 0.011(8) -0.029(7)
C99 0.050(7) 0.100(11) 0.072(10) 0.030(8) 0.000(7) 0.010(7)
O100 0.54(4) 0.37(3) 0.24(2) 0.16(2) 0.24(3) 0.39(3)
C100 0.050(11) 0.13(2) 0.89(9) 0.18(4) -0.01(2) 0.000(13)
O101 0.154(12) 0.119(10) 0.251(18) 0.042(10) -0.020(12) 0.038(9)
C101 0.090(12) 0.081(11) 0.159(16) -0.019(11) 0.076(11) 0.013(9)
O102 0.062(6) 0.066(6) 0.175(10) -0.034(6) 0.023(6) 0.009(5)
C102 0.057(10) 0.044(10) 0.47(4) -0.032(16) -0.033(15) 0.025(8)
O103 0.084(7) 0.077(7) 0.238(15) -0.061(8) -0.008(8) 0.021(6)
C103 0.038(8) 0.126(17) 0.52(5) 0.16(2) 0.024(15) 0.016(10)
O104 0.34(2) 0.115(12) 0.24(2) -0.046(13) 0.106(17) 0.022(15)
C104 0.089(10) 0.122(12) 0.066(10) 0.044(9) 0.011(8) 0.048(9)
O105 0.28(2) 0.28(2) 0.196(19) -0.032(17) 0.112(17) 0.079(19)
C105 0.060(7) 0.069(9) 0.111(12) 0.008(8) 0.018(7) 0.024(7)
C106 0.077(9) 0.064(8) 0.116(13) 0.029(9) -0.039(9) 0.007(7)
C107 0.061(7) 0.064(8) 0.090(10) -0.013(8) 0.005(7) 0.032(6)
C108 0.065(9) 0.26(2) 0.143(16) 0.108(16) 0.050(10) 0.099(12)
C109 0.047(8) 0.216(19) 0.156(17) 0.097(16) 0.038(10) 0.063(10)
C110 0.072(10) 0.145(15) 0.19(2) 0.089(15) 0.046(11) 0.060(10)
C111 0.062(10) 0.20(2) 0.20(2) 0.080(18) 0.046(12) 0.053(12)
C112 0.097(14) 0.129(17) 0.20(2) 0.059(16) -0.060(14) -0.020(13)
C113 0.053(11) 0.13(2) 0.48(5) -0.03(3) -0.008(18) 0.022(13)
C114 0.089(11) 0.060(10) 0.27(2) 0.009(12) 0.057(13) 0.040(9)
C115 0.052(8) 0.081(12) 0.186(18) 0.028(11) 0.004(9) 0.011(8)
C116 0.079(10) 0.166(17) 0.085(13) -0.008(11) 0.013(9) -0.026(11)
C117 0.091(11) 0.093(12) 0.107(14) -0.002(10) -0.002(10) -0.006(9)
C118 0.135(13) 0.087(11) 0.084(12) -0.034(9) 0.040(10) -0.011(10)
C119 0.121(12) 0.119(13) 0.047(9) 0.015(9) -0.001(8) -0.041(10)
C120 0.41(5) 0.110(18) 0.16(2) 0.063(19) -0.06(3) -0.08(2)
C121 0.133(19) 0.43(5) 0.17(3) -0.12(3) -0.008(18) 0.16(3)
C122 0.129(17) 0.21(3) 0.53(6) 0.16(3) 0.05(3) 0.097(19)
C123 0.12(2) 1.16(15) 2.0(3) 1.47(19) 0.00(6) -0.06(5)
C124 0.038(7) 0.103(14) 0.22(2) -0.027(13) 0.010(9) 0.015(8)
C125 0.041(8) 0.093(13) 0.28(2) -0.061(14) -0.034(11) 0.032(8)
C126 0.046(9) 0.132(16) 0.28(3) -0.105(17) -0.026(12) 0.023(10)
C127 0.142(17) 0.24(3) 0.17(2) -0.093(19) -0.053(16) 0.095(19)
C128 0.26(3) 0.12(2) 0.38(5) -0.05(2) 0.07(3) 0.04(2)
C129 0.31(4) 0.31(4) 0.31(4) 0.09(3) 0.09(3) 0.28(4)
C130 0.21(3) 0.102(18) 0.74(9) -0.03(4) 0.13(4) 0.04(2)
C131 0.30(4) 0.29(4) 0.25(3) 0.22(3) 0.06(3) 0.07(3)

loop_
_atom_type_symbol
_atom_type_description
_atom_type_scat_dispersion_real
_atom_type_scat_dispersion_imag
_atom_type_scat_source
C C 0.0033 0.0016 'International Tables Vol C Tables 4.2.6.8 and 6.1.1.4'
H H 0.0000 0.0000 'International Tables Vol C Tables 4.2.6.8 and 6.1.1.4'
N N 0.0061 0.0033 'International Tables Vol C Tables 4.2.6.8 and 6.1.1.4'
P P 0.1023 0.0942 'International Tables Vol C Tables 4.2.6.8 and 6.1.1.4'
Cs Cs -0.3680 2.1192 'International Tables Vol C Tables 4.2.6.8 and 6.1.1.4'
O O 0.0106 0.0060 'International Tables Vol C Tables 4.2.6.8 and 6.1.1.4'

loop_
_geom_angle_atom_site_label_1
_geom_angle_atom_site_label_2
_geom_angle_atom_site_label_3
_geom_angle
_geom_angle_site_symmetry_1
_geom_angle_site_symmetry_3
C2 P1 C1 98.0(4) . .
C1 N1 C3 120.0(7) . .
N1 C1 P2 117.0(6) . .
N1 C1 P1 120.7(6) . .
P2 C1 P1 122.3(4) . .
C1 P2 P3 98.3(3) . .
C2 N2 C21 120.9(7) . .
N2 C2 P1 115.3(6) . .
N2 C2 P3 122.0(6) . .
P1 C2 P3 122.7(5) . .
C2 P3 P2 98.4(3) . .
C4 C3 C8 121.2(8) . .
C4 C3 N1 119.9(8) . .
C8 C3 N1 118.8(8) . .
C5 C4 C3 116.4(9) . .
C5 C4 C9 116.2(9) . .
C3 C4 C9 127.4(8) . .
C4 C5 C6 123.8(9) . .
C7 C6 C5 116.0(9) . .
C7 C6 C13 124.7(9) . .
C5 C6 C13 119.1(9) . .
C8 C7 C6 123.9(9) . .
C7 C8 C3 118.2(8) . .
C7 C8 C17 120.2(8) . .
C3 C8 C17 121.3(8) . .
C4 C9 C12 111.7(8) . .
C4 C9 C10 114.8(8) . .
C12 C9 C10 103.5(8) . .
C4 C9 C11 110.0(7) . .
C12 C9 C11 109.0(8) . .
C10 C9 C11 107.5(9) . .
C15 C13 C6 110.9(9) . .
C15 C13 C14 107.8(10) . .
C6 C13 C14 110.6(9) . .
C15 C13 C16 108.3(9) . .
C6 C13 C16 112.7(8) . .
C14 C13 C16 106.3(8) . .
C19 C17 C20 111.1(9) . .
C19 C17 C18 108.9(8) . .
C20 C17 C18 105.1(8) . .
C19 C17 C8 110.8(8) . .
C20 C17 C8 111.5(7) . .
C18 C17 C8 109.3(7) . .
C22 C21 C26 120.9(7) . .
C22 C21 N2 122.3(7) . .
C26 C21 N2 116.7(7) . .
C23 C22 C21 117.0(8) . .
C23 C22 C27 115.6(8) . .
C21 C22 C27 127.4(8) . .
C22 C23 C24 125.1(9) . .
C23 C24 C25 117.0(8) . .
C23 C24 C31 121.7(8) . .
C25 C24 C31 121.1(8) . .
C26 C25 C24 121.1(8) . .
C25 C26 C21 118.3(8) . .
C25 C26 C35 116.5(8) . .
C21 C26 C35 125.1(8) . .
C30 C27 C22 109.8(8) . .
C30 C27 C29 108.5(7) . .
C22 C27 C29 118.6(8) . .
C30 C27 C28 107.3(7) . .
C22 C27 C28 106.3(7) . .
C29 C27 C28 105.7(8) . .
C32 C31 C24 108.6(7) . .
C32 C31 C34 107.6(8) . .
C24 C31 C34 109.7(7) . .
C32 C31 C33 110.6(7) . .
C24 C31 C33 114.3(7) . .
C34 C31 C33 105.8(8) . .
C37 C35 C26 110.8(7) . .
C37 C35 C38 108.0(8) . .
C26 C35 C38 112.7(7) . .
C37 C35 C36 109.7(7) . .
C26 C35 C36 108.5(7) . .
C38 C35 C36 107.1(7) . .
C41 P41 C42 98.4(4) . .
C41 N41 C43 121.9(7) . .
N41 C41 P42 123.6(6) . .
N41 C41 P41 115.4(6) . .
P42 C41 P41 121.0(4) . .
C41 P42 P43 99.2(3) . .
C42 N42 C61 120.7(7) . .
N42 C42 P43 119.8(6) . .
N42 C42 P41 119.0(6) . .
P43 C42 P41 121.2(5) . .
C42 P43 P42 99.9(3) . .
C44 C43 C48 119.8(8) . .
C44 C43 N41 121.9(8) . .
C48 C43 N41 118.3(8) . .
C43 C44 C45 116.6(8) . .
C43 C44 C49 128.9(8) . .
C45 C44 C49 114.2(8) . .
C46 C45 C44 125.6(9) . .
C47 C46 C45 115.0(8) . .
C47 C46 C53 123.6(8) . .
C45 C46 C53 121.3(9) . .
C46 C47 C48 124.0(8) . .
C47 C48 C43 118.8(8) . .
C47 C48 C57 119.4(8) . .
C43 C48 C57 121.5(7) . .
C50 C49 C44 117.4(8) . .
C50 C49 C52 107.7(8) . .
C44 C49 C52 110.1(8) . .
C50 C49 C51 104.7(8) . .
C44 C49 C51 108.2(8) . .
C52 C49 C51 108.3(8) . .
C56 C53 C46 112.4(8) . .
C56 C53 C54 107.9(9) . .
C46 C53 C54 112.0(8) . .
C56 C53 C55 106.4(10) . .
C46 C53 C55 111.7(8) . .
C54 C53 C55 106.1(9) . .
C59 C57 C58 105.4(8) . .
C59 C57 C60 111.6(8) . .
C58 C57 C60 107.3(8) . .
C59 C57 C48 110.7(7) . .
C58 C57 C48 111.0(7) . .
C60 C57 C48 110.6(7) . .
C66 C61 C62 121.8(9) . .
C66 C61 N42 116.9(8) . .
C62 C61 N42 121.3(8) . .
C63 C62 C61 116.6(9) . .
C63 C62 C67 116.6(9) . .
C61 C62 C67 126.8(8) . .
C62 C63 C64 123.7(10) . .
C65 C64 C63 115.4(9) . .
C65 C64 C71 123.6(10) . .
C63 C64 C71 120.9(10) . .
C64 C65 C66 125.3(10) . .
C65 C66 C61 116.3(9) . .
C65 C66 C75 119.9(9) . .
C61 C66 C75 123.7(8) . .
C62 C67 C69 113.5(8) . .
C62 C67 C70 111.3(8) . .
C69 C67 C70 107.0(8) . .
C62 C67 C68 112.7(8) . .
C69 C67 C68 108.5(9) . .
C70 C67 C68 103.0(9) . .
C72 C71 C73 109.7(16) . .
C72 C71 C74 109.5(15) . .
C73 C71 C74 105.6(14) . .
C72 C71 C64 114.0(11) . .
C73 C71 C64 107.5(10) . .
C74 C71 C64 110.1(11) . .
C77 C75 C76 110.4(9) . .
C77 C75 C66 109.7(8) . .
C76 C75 C66 112.6(7) . .
C77 C75 C78 107.4(8) . .
C76 C75 C78 105.9(9) . .
C66 C75 C78 110.7(8) . .
C83 O80 C80 107.5(9) . .
O80 C80 C81 111.2(11) . .
C81 O81 C82 110.4(8) . .
O81 C81 C80 109.3(10) . .
C84 O82 C87 104.0(10) . .
O81 C82 C83 110.4(10) . .
C86 O83 C85 102.7(9) . .
C82 C83 O80 113.0(11) . .
C88 O84 C91 117.3(10) . .
C85 C84 O82 109.9(11) . .
C90 O85 C89 115.0(10) . .
C84 C85 O83 106.7(11) . .
C95 O86 C92 106.0(9) . .
O83 C86 C87 106.2(11) . .
C93 O87 C94 111.4(10) . .
O82 C87 C86 109.4(10) . .
C96 O88 C99 107.6(9) . .
O84 C88 C89 116.1(11) . .
C97 O89 C98 110.3(10) . .
O85 C89 C88 120.5(11) . .
C100 O90 C103 108.1(15) . .
O85 C90 C91 117.4(10) . .
C102 O91 C101 109.8(11) . .
O84 C91 C90 120.8(10) . .
C107 O92 C104 107.0(9) . .
C93 C92 O86 108.2(11) . .
C105 O93 C106 110.8(9) . .
O87 C93 C92 111.7(11) . .
C111 O94 C108 108.6(12) . .
O87 C94 C95 106.8(10) . .
C110 O95 C109 110.4(12) . .
O86 C95 C94 112.1(10) . .
C112 O96 C115 112.8(13) . .
C97 C96 O88 115.6(12) . .
C114 O97 C113 107.6(12) . .
C96 C97 O89 112.1(12) . .
C119 O98 C116 119.6(11) . .
C99 C98 O89 115.1(12) . .
C118 O99 C117 115.3(12) . .
C98 C99 O88 116.7(11) . .
C120 O100 C123 106(3) . .
C101 C100 O90 126.8(19) . .
C121 O101 C122 105.8(13) . .
C100 C101 O91 120.4(16) . .
C125 O102 C124 106.7(11) . .
C103 C102 O91 123.3(17) . .
C126 O103 C127 108.1(14) . 2_445
C102 C103 O90 117.8(16) . .
C128 O104 C131 98.3(16) . .
C105 C104 O92 111.5(10) . .
C129 O105 C130 92.6(17) . .
O93 C105 C104 112.1(11) . .
C107 C106 O93 111.6(10) . .
O92 C107 C106 111.5(10) . .
C109 C108 O94 106.1(14) . .
C108 C109 O95 116.4(13) . .
C111 C110 O95 113.8(13) . .
C110 C111 O94 112.6(14) . .
O96 C112 C113 116.4(16) . .
C112 C113 O97 120.5(19) . .
C115 C114 O97 117.3(14) . .
C114 C115 O96 122.1(13) . .
O98 C116 C117 114.2(13) . .
C116 C117 O99 118.9(13) . .
O99 C118 C119 120.3(13) . .
O98 C119 C118 114.7(12) . .
O100 C120 C121 109(2) . .
O101 C121 C120 119.4(18) . .
O101 C122 C123 100(2) . .
C122 C123 O100 95(3) . .
C125 C124 O102 112.4(13) 2_446 .
C124 C125 O102 113.4(13) 2_446 .
O103 C126 C127 111.2(13) . .
O103 C127 C126 110.8(18) 2_445 .
O104 C128 C129 119(2) . .
C128 C129 O105 102(2) . .
C131 C130 O105 83(2) . .
C130 C131 O104 101(2) . .

loop_
_geom_bond_atom_site_label_1
_geom_bond_atom_site_label_2
_geom_bond_distance
_geom_bond_site_symmetry_2
Cs1 Cs1 5.1503(15) 2_554
P1 C2 1.737(8) .
P1 C1 1.775(8) .
N1 C1 1.394(9) .
N1 C3 1.473(11) .
C1 P2 1.744(9) .
Cs2 Cs2 5.1967(15) 2
P2 P3 2.141(3) .
N2 C2 1.439(10) .
N2 C21 1.442(10) .
C2 P3 1.756(9) .
C3 C4 1.419(12) .
C3 C8 1.426(12) .
C4 C5 1.407(13) .
C4 C9 1.534(12) .
C5 C6 1.419(13) .
C6 C7 1.389(12) .
C6 C13 1.505(13) .
C7 C8 1.378(12) .
C8 C17 1.593(12) .
C9 C12 1.538(12) .
C9 C10 1.558(13) .
C9 C11 1.566(12) .
C13 C15 1.502(14) .
C13 C14 1.540(13) .
C13 C16 1.570(14) .
C17 C19 1.506(12) .
C17 C20 1.522(13) .
C17 C18 1.567(13) .
C21 C22 1.420(11) .
C21 C26 1.432(12) .
C22 C23 1.379(12) .
C22 C27 1.544(12) .
C23 C24 1.381(12) .
C24 C25 1.439(11) .
C24 C31 1.532(11) .
C25 C26 1.397(11) .
C26 C35 1.547(11) .
C27 C30 1.534(13) .
C27 C29 1.566(13) .
C27 C28 1.571(11) .
C31 C32 1.518(11) .
C31 C34 1.542(13) .
C31 C33 1.558(12) .
C35 C37 1.532(11) .
C35 C38 1.548(12) .
C35 C36 1.589(13) .
P41 C41 1.789(8) .
P41 C42 1.791(9) .
N41 C41 1.393(10) .
N41 C43 1.429(11) .
C41 P42 1.757(9) .
P42 P43 2.130(3) .
N42 C42 1.404(10) .
N42 C61 1.439(11) .
C42 P43 1.739(9) .
C43 C44 1.405(12) .
C43 C48 1.428(12) .
C44 C45 1.415(11) .
C44 C49 1.537(13) .
C45 C46 1.395(12) .
C46 C47 1.376(12) .
C46 C53 1.510(12) .
C47 C48 1.401(11) .
C48 C57 1.551(12) .
C49 C50 1.530(12) .
C49 C52 1.540(13) .
C49 C51 1.586(13) .
C53 C56 1.482(14) .
C53 C54 1.514(13) .
C53 C55 1.520(14) .
C57 C59 1.528(11) .
C57 C58 1.538(12) .
C57 C60 1.536(12) .
C61 C66 1.415(12) .
C61 C62 1.413(13) .
C62 C63 1.410(13) .
C62 C67 1.501(13) .
C63 C64 1.418(14) .
C64 C65 1.372(14) .
C64 C71 1.524(14) .
C65 C66 1.406(13) .
C66 C75 1.553(13) .
C67 C69 1.507(12) .
C67 C70 1.534(14) .
C67 C68 1.563(14) .
C71 C72 1.427(18) .
C71 C73 1.482(17) .
C71 C74 1.484(18) .
C75 C77 1.536(13) .
C75 C76 1.544(14) .
C75 C78 1.575(13) .
O80 C83 1.435(15) .
O80 C80 1.439(13) .
C80 C81 1.447(14) .
O81 C81 1.410(12) .
O81 C82 1.409(12) .
O82 C84 1.411(12) .
O82 C87 1.434(11) .
C82 C83 1.433(14) .
O83 C86 1.409(11) .
O83 C85 1.428(11) .
O84 C88 1.342(14) .
O84 C91 1.361(14) .
C84 C85 1.402(13) .
O85 C90 1.337(13) .
O85 C89 1.399(16) .
O86 C95 1.432(14) .
O86 C92 1.492(15) .
C86 C87 1.429(13) .
O87 C93 1.406(13) .
O87 C94 1.449(13) .
O88 C96 1.422(13) .
O88 C99 1.433(13) .
C88 C89 1.412(13) .
O89 C97 1.414(15) .
O89 C98 1.426(14) .
O90 C100 1.37(2) .
O90 C103 1.405(17) .
C90 C91 1.414(12) .
O91 C102 1.320(15) .
O91 C101 1.419(15) .
O92 C107 1.404(12) .
O92 C104 1.488(13) .
C92 C93 1.437(16) .
O93 C105 1.355(12) .
O93 C106 1.452(12) .
O94 C111 1.417(16) .
O94 C108 1.444(16) .
C94 C95 1.458(15) .
O95 C110 1.410(16) .
O95 C109 1.412(15) .
O96 C112 1.352(18) .
O96 C115 1.374(15) .
C96 C97 1.395(16) .
O97 C114 1.368(15) .
O97 C113 1.43(2) .
O98 C119 1.379(14) .
O98 C116 1.390(16) .
C98 C99 1.347(15) .
O99 C118 1.328(15) .
O99 C117 1.430(16) .
O100 C120 1.36(3) .
O100 C123 1.53(5) .
C100 C101 1.21(2) .
O101 C121 1.50(2) .
O101 C122 1.424(18) .
O102 C125 1.401(14) .
O102 C124 1.433(15) .
C102 C103 1.27(2) .
O103 C126 1.324(16) .
O103 C127 1.45(2) 2_445
O104 C128 1.33(2) .
O104 C131 1.57(3) .
C104 C105 1.405(15) .
O105 C129 1.44(3) .
O105 C130 1.61(3) .
C106 C107 1.423(16) .
C108 C109 1.322(18) .
C110 C111 1.361(19) .
C112 C113 1.38(2) .
C114 C115 1.355(18) .
C116 C117 1.405(16) .
C118 C119 1.416(16) .
C120 C121 1.422(16) .
C122 C123 1.447(16) .
C124 C125 1.377(19) 2_446
C125 C124 1.376(19) 2_446
C126 C127 1.45(2) .
C127 O103 1.45(2) 2_445
C128 C129 1.400(17) .
C130 C131 1.419(18) .

loop_
_geom_torsion_atom_site_label_1
_geom_torsion_atom_site_label_2
_geom_torsion_atom_site_label_3
_geom_torsion_atom_site_label_4
_geom_torsion
_geom_torsion_site_symmetry_1
_geom_torsion_site_symmetry_4
C3 N1 C1 P2 162.1(6) . .
C3 N1 C1 P1 -19.2(11) . .
C2 P1 C1 N1 176.7(7) . .
C2 P1 C1 P2 -4.7(6) . .
N1 C1 P2 P3 -178.6(6) . .
P1 C1 P2 P3 2.7(6) . .
C21 N2 C2 P1 180.0(6) . .
C21 N2 C2 P3 -0.2(11) . .
C1 P1 C2 N2 -175.0(6) . .
C1 P1 C2 P3 5.2(6) . .
N2 C2 P3 P2 176.4(6) . .
P1 C2 P3 P2 -3.9(6) . .
C1 P2 P3 C2 0.5(4) . .
C1 N1 C3 C4 -76.3(10) . .
C1 N1 C3 C8 100.5(9) . .
C8 C3 C4 C5 -4.8(12) . .
N1 C3 C4 C5 172.0(7) . .
C8 C3 C4 C9 172.8(8) . .
N1 C3 C4 C9 -10.5(12) . .
C3 C4 C5 C6 -0.5(13) . .
C9 C4 C5 C6 -178.3(8) . .
C4 C5 C6 C7 5.5(13) . .
C4 C5 C6 C13 -178.4(8) . .
C5 C6 C7 C8 -5.5(13) . .
C13 C6 C7 C8 178.6(9) . .
C6 C7 C8 C3 0.6(13) . .
C6 C7 C8 C17 174.1(8) . .
C4 C3 C8 C7 4.8(12) . .
N1 C3 C8 C7 -172.0(7) . .
C4 C3 C8 C17 -168.6(8) . .
N1 C3 C8 C17 14.6(11) . .
C5 C4 C9 C12 33.8(11) . .
C3 C4 C9 C12 -143.7(9) . .
C5 C4 C9 C10 151.2(8) . .
C3 C4 C9 C10 -26.3(12) . .
C5 C4 C9 C11 -87.4(10) . .
C3 C4 C9 C11 95.1(11) . .
C7 C6 C13 C15 111.1(11) . .
C5 C6 C13 C15 -64.6(12) . .
C7 C6 C13 C14 -129.4(10) . .
C5 C6 C13 C14 54.9(12) . .
C7 C6 C13 C16 -10.6(13) . .
C5 C6 C13 C16 173.7(8) . .
C7 C8 C17 C19 -113.6(10) . .
C3 C8 C17 C19 59.7(10) . .
C7 C8 C17 C20 122.1(9) . .
C3 C8 C17 C20 -64.6(11) . .
C7 C8 C17 C18 6.4(11) . .
C3 C8 C17 C18 179.7(8) . .
C2 N2 C21 C22 -77.9(11) . .
C2 N2 C21 C26 107.4(9) . .
C26 C21 C22 C23 -8.9(13) . .
N2 C21 C22 C23 176.6(8) . .
C26 C21 C22 C27 168.9(8) . .
N2 C21 C22 C27 -5.6(14) . .
C21 C22 C23 C24 4.1(14) . .
C27 C22 C23 C24 -174.0(8) . .
C22 C23 C24 C25 1.8(13) . .
C22 C23 C24 C31 176.7(8) . .
C23 C24 C25 C26 -3.1(12) . .
C31 C24 C25 C26 -178.0(8) . .
C24 C25 C26 C21 -1.6(12) . .
C24 C25 C26 C35 177.4(7) . .
C22 C21 C26 C25 7.8(12) . .
N2 C21 C26 C25 -177.5(7) . .
C22 C21 C26 C35 -171.1(8) . .
N2 C21 C26 C35 3.7(12) . .
C23 C22 C27 C30 -56.7(10) . .
C21 C22 C27 C30 125.4(9) . .
C23 C22 C27 C29 177.8(8) . .
C21 C22 C27 C29 -0.1(14) . .
C23 C22 C27 C28 59.1(11) . .
C21 C22 C27 C28 -118.8(9) . .
C23 C24 C31 C32 -65.2(11) . .
C25 C24 C31 C32 109.4(9) . .
C23 C24 C31 C34 52.1(11) . .
C25 C24 C31 C34 -133.3(8) . .
C23 C24 C31 C33 170.8(8) . .
C25 C24 C31 C33 -14.6(12) . .
C25 C26 C35 C37 119.1(9) . .
C21 C26 C35 C37 -62.0(11) . .
C25 C26 C35 C38 -2.1(11) . .
C21 C26 C35 C38 176.8(8) . .
C25 C26 C35 C36 -120.4(8) . .
C21 C26 C35 C36 58.4(10) . .
C43 N41 C41 P42 1.8(12) . .
C43 N41 C41 P41 179.3(6) . .
C42 P41 C41 N41 -173.4(7) . .
C42 P41 C41 P42 4.1(7) . .
N41 C41 P42 P43 175.2(7) . .
P41 C41 P42 P43 -2.2(6) . .
C61 N42 C42 P43 157.7(7) . .
C61 N42 C42 P41 -22.6(11) . .
C41 P41 C42 N42 175.4(7) . .
C41 P41 C42 P43 -5.0(7) . .
N42 C42 P43 P42 -176.5(6) . .
P41 C42 P43 P42 3.9(6) . .
C41 P42 P43 C42 -0.9(4) . .
C41 N41 C43 C44 -77.3(11) . .
C41 N41 C43 C48 103.8(10) . .
C48 C43 C44 C45 -4.2(12) . .
N41 C43 C44 C45 176.9(7) . .
C48 C43 C44 C49 169.7(9) . .
N41 C43 C44 C49 -9.2(14) . .
C43 C44 C45 C46 0.3(13) . .
C49 C44 C45 C46 -174.5(8) . .
C44 C45 C46 C47 3.0(13) . .
C44 C45 C46 C53 179.0(8) . .
C45 C46 C47 C48 -2.4(12) . .
C53 C46 C47 C48 -178.3(8) . .
C46 C47 C48 C43 -1.3(12) . .
C46 C47 C48 C57 173.0(8) . .
C44 C43 C48 C47 4.7(12) . .
N41 C43 C48 C47 -176.3(7) . .
C44 C43 C48 C57 -169.4(7) . .
N41 C43 C48 C57 9.6(11) . .
C43 C44 C49 C50 3.5(14) . .
C45 C44 C49 C50 177.5(8) . .
C43 C44 C49 C52 127.2(9) . .
C45 C44 C49 C52 -58.9(10) . .
C43 C44 C49 C51 -114.6(10) . .
C45 C44 C49 C51 59.4(10) . .
C47 C46 C53 C56 -13.3(13) . .
C45 C46 C53 C56 171.1(10) . .
C47 C46 C53 C54 108.4(11) . .
C45 C46 C53 C54 -67.3(11) . .
C47 C46 C53 C55 -132.8(10) . .
C45 C46 C53 C55 51.6(12) . .
C47 C48 C57 C59 119.6(9) . .
C43 C48 C57 C59 -66.3(10) . .
C47 C48 C57 C58 2.9(10) . .
C43 C48 C57 C58 176.9(8) . .
C47 C48 C57 C60 -116.1(8) . .
C43 C48 C57 C60 58.0(10) . .
C42 N42 C61 C66 106.7(9) . .
C42 N42 C61 C62 -73.2(11) . .
C66 C61 C62 C63 -10.1(12) . .
N42 C61 C62 C63 169.8(8) . .
C66 C61 C62 C67 169.8(8) . .
N42 C61 C62 C67 -10.3(13) . .
C61 C62 C63 C64 3.7(14) . .
C67 C62 C63 C64 -176.3(8) . .
C62 C63 C64 C65 3.4(14) . .
C62 C63 C64 C71 -179.3(9) . .
C63 C64 C65 C66 -4.7(15) . .
C71 C64 C65 C66 178.1(10) . .
C64 C65 C66 C61 -1.2(14) . .
C64 C65 C66 C75 175.3(9) . .
C62 C61 C66 C65 9.0(12) . .
N42 C61 C66 C65 -170.9(7) . .
C62 C61 C66 C75 -167.4(8) . .
N42 C61 C66 C75 12.7(12) . .
C63 C62 C67 C69 -89.6(11) . .
C61 C62 C67 C69 90.5(11) . .
C63 C62 C67 C70 31.3(11) . .
C61 C62 C67 C70 -148.7(9) . .
C63 C62 C67 C68 146.5(9) . .
C61 C62 C67 C68 -33.5(12) . .
C65 C64 C71 C72 -154.6(16) . .
C63 C64 C71 C72 28.4(19) . .
C65 C64 C71 C73 83.6(16) . .
C63 C64 C71 C73 -93.5(15) . .
C65 C64 C71 C74 -31.0(17) . .
C63 C64 C71 C74 152.0(13) . .
C65 C66 C75 C77 -119.7(9) . .
C61 C66 C75 C77 56.6(11) . .
C65 C66 C75 C76 116.8(10) . .
C61 C66 C75 C76 -66.8(12) . .
C65 C66 C75 C78 -1.4(12) . .
C61 C66 C75 C78 174.9(9) . .
C83 O80 C80 C81 57.1(15) . .
C82 O81 C81 C80 59.9(14) . .
O80 C80 C81 O81 -60.7(15) . .
C81 O81 C82 C83 -57.7(14) . .
O81 C82 C83 O80 56.6(16) . .
C80 O80 C83 C82 -55.4(16) . .
C87 O82 C84 C85 -62.1(16) . .
O82 C84 C85 O83 69.0(18) . .
C86 O83 C85 C84 -69.6(15) . .
C85 O83 C86 C87 69.0(14) . .
C84 O82 C87 C86 61.5(16) . .
O83 C86 C87 O82 -68.3(17) . .
C91 O84 C88 C89 -27(2) . .
C90 O85 C89 C88 -31(3) . .
O84 C88 C89 O85 30(3) . .
C89 O85 C90 C91 28(2) . .
C88 O84 C91 C90 27(2) . .
O85 C90 C91 O84 -28(3) . .
C95 O86 C92 C93 -60.3(13) . .
C94 O87 C93 C92 -59.6(14) . .
O86 C92 C93 O87 60.2(14) . .
C93 O87 C94 C95 57.0(13) . .
C92 O86 C95 C94 63.2(13) . .
O87 C94 C95 O86 -61.1(13) . .
C99 O88 C96 C97 -50.7(17) . .
O88 C96 C97 O89 55.2(19) . .
C98 O89 C97 C96 -50.4(17) . .
C97 O89 C98 C99 48.7(18) . .
O89 C98 C99 O88 -49(2) . .
C96 O88 C99 C98 47.8(17) . .
C103 O90 C100 C101 -24(5) . .
O90 C100 C101 O91 21(6) . .
C102 O91 C101 C100 -21(3) . .
C101 O91 C102 C103 33(3) . .
O91 C102 C103 O90 -41(4) . .
C100 O90 C103 C102 32(4) . .
C107 O92 C104 C105 57.5(15) . .
C106 O93 C105 C104 55.6(15) . .
O92 C104 C105 O93 -58.5(15) . .
C105 O93 C106 C107 -54.7(16) . .
C104 O92 C107 C106 -56.9(13) . .
O93 C106 C107 O92 57.1(14) . .
C111 O94 C108 C109 62(2) . .
O94 C108 C109 O95 -61(2) . .
C110 O95 C109 C108 52(2) . .
C109 O95 C110 C111 -44(2) . .
O95 C110 C111 O94 50(2) . .
C108 O94 C111 C110 -59(2) . .
C115 O96 C112 C113 31(3) . .
O96 C112 C113 O97 -40(4) . .
C114 O97 C113 C112 43(3) . .
C113 O97 C114 C115 -41(3) . .
O97 C114 C115 O96 40(3) . .
C112 O96 C115 C114 -32(2) . .
C119 O98 C116 C117 -34(2) . .
O98 C116 C117 O99 32(2) . .
C118 O99 C117 C116 -32(2) . .
C117 O99 C118 C119 32(2) . .
C116 O98 C119 C118 34(2) . .
O99 C118 C119 O98 -34(2) . .
C123 O100 C120 C121 -56(3) . .
C122 O101 C121 C120 -40(3) . .
O100 C120 C121 O101 35(4) . .
C121 O101 C122 C123 66(3) . .
O101 C122 C123 O100 -87(3) . .
C120 O100 C123 C122 84(3) . .
C125 O102 C124 C125 -55(2) . 2_446
C124 O102 C125 C124 56(2) . 2_446
C127 O103 C126 C127 -58(3) 2_445 .
O103 C126 C127 O103 60(3) . 2_445
C131 O104 C128 C129 53(3) . .
O104 C128 C129 O105 -64(4) . .
C130 O105 C129 C128 77(2) . .
C129 O105 C130 C131 -94(2) . .
O105 C130 C131 O104 91(2) . .
C128 O104 C131 C130 -72(3) . .
